data_7234093
loop_
_publ_author_name
'Alexander Tronnier'
'Ute Heinemeyer'
'Stefan Metz'
'Gerhard Wagenblast'
'Ingo Muenster'
'Thomas Strassner'

_publ_section_title
;
 Heteroleptic platinum(ii) NHC complexes with a C/C* cyclometalated ligand
 - synthesis, structure and photophysics
;
_journal_name_full 'Journal of Materials Chemistry C'
_journal_page_first 1680
_journal_page_last 1693
_journal_paper_doi 10.1039/C4TC02575J
_journal_volume 3
_journal_year 2015
_chemical_compound_source 'see text'
_chemical_formula_moiety 'C34 H24 N2 O2 Pt'
_chemical_formula_sum 'C34 H24 N2 O2 Pt'
_chemical_formula_weight 687.63
_space_group_IT_number 148
_space_group_name_Hall '-R 3'
_space_group_name_H-M_alt 'R -3 :H'
_symmetry_cell_setting trigonal
_symmetry_Int_Tables_number 148
_symmetry_space_group_name_Hall '-R 3'
_symmetry_space_group_name_H-M 'R -3 :H'
_atom_sites_solution_hydrogens geom
_atom_sites_solution_primary direct
_atom_sites_solution_secondary difmap
_cell_angle_alpha 90
_cell_angle_beta 90
_cell_angle_gamma 120
_cell_formula_units_Z 18
_cell_length_a 40.894(6)
_cell_length_b 40.894(6)
_cell_length_c 9.1730(18)
_cell_measurement_reflns_used 753
_cell_measurement_temperature 198
_cell_measurement_theta_max 26.399
_cell_measurement_theta_min 4.905
_cell_volume 13285(4)
_computing_cell_refinement 'Dirax/lsq (Duisenberg, 1992)'
_computing_data_collection 'Collect (Nonius BV, 1999)'
_computing_data_reduction 'EvalCCD (Duisenberg et al., 2003)'
_computing_molecular_graphics
;
PLATON (Spek, 2011), ORTEP (Farrugia, L. J. 1997),
MERCURY (van de Streek, J. 2006)
;
_computing_publication_material 'PLATON (Spek, 2011)'
_computing_structure_refinement 'SHELXL97 (Sheldrick, 1997), SHELXLE (Huebschle, 2011)'
_computing_structure_solution 'SIR97 (Altomare et al., 1999)'
_diffrn_ambient_temperature 198
_diffrn_detector 'CCD plate'
_diffrn_detector_area_resol_mean 9
_diffrn_measured_fraction_theta_full 0.993
_diffrn_measured_fraction_theta_max 0.993
_diffrn_measurement_device '95mm CCD camera on \k-goniostat'
_diffrn_measurement_device_type 'Bruker KappaCCD'
_diffrn_measurement_method 'phi- and omega-rotation'
_diffrn_radiation_monochromator graphite
_diffrn_radiation_probe x-ray
_diffrn_radiation_source 'fine-focus sealed tube'
_diffrn_radiation_type MoK\a
_diffrn_radiation_wavelength 0.71073
_diffrn_reflns_av_R_equivalents 0.0412
_diffrn_reflns_av_unetI/netI 0.0197
_diffrn_reflns_limit_h_max 51
_diffrn_reflns_limit_h_min -51
_diffrn_reflns_limit_k_max 51
_diffrn_reflns_limit_k_min -51
_diffrn_reflns_limit_l_max 11
_diffrn_reflns_limit_l_min -11
_diffrn_reflns_number 106735
_diffrn_reflns_reduction_process
;
;
_diffrn_reflns_theta_full 26.40
_diffrn_reflns_theta_max 26.40
_diffrn_reflns_theta_min 4.91
_exptl_absorpt_coefficient_mu 4.784
_exptl_absorpt_correction_T_max 0.612
_exptl_absorpt_correction_T_min 0.156
_exptl_absorpt_correction_type multi-scan
_exptl_absorpt_process_details 'SADABS 2.10.(Sheldrick,Bruker AXS Inc.,2002)'
_exptl_crystal_colour yellow
_exptl_crystal_density_diffrn 1.547
_exptl_crystal_density_method 'Not Measured'
_exptl_crystal_description fragment
_exptl_crystal_F_000 6048
_exptl_crystal_preparation Luminescent
_exptl_crystal_recrystallization_method 'Re-crystallisation from solvent: '
_exptl_crystal_size_max 0.620
_exptl_crystal_size_mid 0.170
_exptl_crystal_size_min 0.110
_refine_diff_density_max 1.320
_refine_diff_density_min -0.646
_refine_diff_density_rms 0.108
_refine_ls_abs_structure_Flack .
_refine_ls_extinction_method none
_refine_ls_goodness_of_fit_ref 1.144
_refine_ls_hydrogen_treatment constr
_refine_ls_matrix_type full
_refine_ls_number_parameters 352
_refine_ls_number_reflns 6028
_refine_ls_number_restraints 0
_refine_ls_restrained_S_all 1.144
_refine_ls_R_factor_all 0.0372
_refine_ls_R_factor_gt 0.0285
_refine_ls_shift/su_max 0.005
_refine_ls_shift/su_mean 0.000
_refine_ls_structure_factor_coef Fsqd
_refine_ls_weighting_details 'calc w=1/[\s^2^(Fo^2^)+(0.0270P)^2^+90.4977P] where P=(Fo^2^+2Fc^2^)/3'
_refine_ls_weighting_scheme calc
_refine_ls_wR_factor_gt 0.0653
_refine_ls_wR_factor_ref 0.0678
_reflns_number_gt 5268
_reflns_number_total 6028
_reflns_threshold_expression I>2\s(I)
_cod_data_source_file 1000003.cif
_cod_data_source_block PCOD1000003
_cod_depositor_comments
;
The following automatic conversions were performed:

data item '_symmetry_cell_setting' value 'Trigonal' was changed to
'trigonal' in accordance with the built-in table derived from the CIF
Core dictionary named 'cif_core.dic' version 2.4.5 last updated on
2014-11-21.

Automatic conversion script
Id: cif_fix_values 6909 2019-04-08 15:41:33Z antanas 
;
_cod_original_cell_volume 13285(5)
_cod_original_sg_symbol_H-M 'R -3'
_cod_database_code 7234093
_solvent_accessible_voids
;
The unit cell contains one methylene chloride molecule
which has been treated as a diffuse contribution to
the overall scattering without specific atom positions
by SQUEEZE/PLATON.
;

loop_
_symmetry_equiv_pos_site_id
_symmetry_equiv_pos_as_xyz
1 x,y,z
2 -y,x-y,z
3 -x+y,-x,z
4 -x,-y,-z
5 y,-x+y,-z
6 x-y,x,-z
7 1/3+x,2/3+y,2/3+z
8 1/3-y,2/3+x-y,2/3+z
9 1/3-x+y,2/3-x,2/3+z
10 1/3-x,2/3-y,2/3-z
11 1/3+y,2/3-x+y,2/3-z
12 1/3+x-y,2/3+x,2/3-z
13 2/3+x,1/3+y,1/3+z
14 2/3-y,1/3+x-y,1/3+z
15 2/3-x+y,1/3-x,1/3+z
16 2/3-x,1/3-y,1/3-z
17 2/3+y,1/3-x+y,1/3-z
18 2/3+x-y,1/3+x,1/3-z

loop_
_atom_site_aniso_label
_atom_site_aniso_U_11
_atom_site_aniso_U_22
_atom_site_aniso_U_33
_atom_site_aniso_U_23
_atom_site_aniso_U_13
_atom_site_aniso_U_12
Pt1 0.0231(1) 0.0230(1) 0.0228(1) 0.0006(1) 0.0016(1) 0.0099(1)
O1 0.0277(15) 0.0279(15) 0.0340(16) -0.0024(13) -0.0024(12) 0.0133(13)
O2 0.0265(15) 0.0248(14) 0.0312(15) -0.0024(12) -0.0009(12) 0.0118(12)
N1 0.0236(17) 0.0237(17) 0.0242(17) 0.0020(13) 0.0022(13) 0.0113(14)
N2 0.0256(17) 0.0265(18) 0.0245(17) 0.0011(14) 0.0023(14) 0.0121(15)
C1 0.026(2) 0.026(2) 0.022(2) 0.0038(16) 0.0019(16) 0.0121(17)
C2 0.027(2) 0.024(2) 0.023(2) 0.0015(16) 0.0037(16) 0.0097(17)
C3 0.031(2) 0.028(2) 0.032(2) 0.0011(18) 0.0006(18) 0.0130(19)
C4 0.035(2) 0.031(2) 0.030(2) -0.0010(18) -0.0050(19) 0.011(2)
C5 0.044(3) 0.023(2) 0.026(2) -0.0017(17) 0.0016(19) 0.015(2)
C6 0.030(2) 0.027(2) 0.031(2) 0.0038(18) 0.0079(18) 0.0130(18)
C7 0.027(2) 0.023(2) 0.0199(19) 0.0063(16) 0.0042(16) 0.0094(17)
C8 0.022(2) 0.029(2) 0.0213(19) 0.0075(16) 0.0058(15) 0.0111(17)
C9 0.029(2) 0.023(2) 0.025(2) 0.0062(16) 0.0065(17) 0.0107(17)
C10 0.029(2) 0.036(2) 0.026(2) 0.0037(18) 0.0021(18) 0.014(2)
C11 0.030(2) 0.043(3) 0.033(2) 0.005(2) 0.0002(19) 0.018(2)
C12 0.032(2) 0.038(3) 0.042(3) 0.010(2) 0.007(2) 0.021(2)
C13 0.029(2) 0.030(2) 0.034(2) 0.0046(18) 0.0080(18) 0.0133(19)
C14 0.0206(19) 0.022(2) 0.029(2) -0.0020(16) -0.0008(16) 0.0068(17)
C15 0.031(2) 0.032(2) 0.029(2) 0.0002(18) -0.0029(18) 0.0118(19)
C16 0.034(2) 0.036(2) 0.045(3) 0.000(2) -0.011(2) 0.020(2)
C17 0.025(2) 0.034(2) 0.055(3) -0.007(2) -0.003(2) 0.015(2)
C18 0.028(2) 0.038(3) 0.040(3) -0.007(2) 0.0036(19) 0.014(2)
C19 0.027(2) 0.029(2) 0.030(2) -0.0032(18) -0.0020(18) 0.0117(18)
C20 0.050(3) 0.048(3) 0.087(4) 0.004(3) -0.006(3) 0.032(3)
C21 0.041(3) 0.049(3) 0.077(4) -0.007(3) 0.002(3) 0.028(3)
C22 0.031(2) 0.039(3) 0.050(3) -0.002(2) 0.002(2) 0.017(2)
C23 0.024(2) 0.021(2) 0.040(2) 0.0059(18) 0.0061(18) 0.0068(17)
C24 0.035(2) 0.036(3) 0.046(3) -0.002(2) -0.007(2) 0.016(2)
C25 0.057(3) 0.052(3) 0.062(4) -0.001(3) -0.017(3) 0.033(3)
C26 0.026(2) 0.023(2) 0.029(2) 0.0018(17) 0.0044(17) 0.0096(17)
C27 0.029(2) 0.025(2) 0.031(2) -0.0014(17) 0.0034(17) 0.0113(18)
C28 0.024(2) 0.023(2) 0.0216(19) 0.0035(16) 0.0063(16) 0.0066(17)
C29 0.022(2) 0.026(2) 0.027(2) 0.0063(17) 0.0046(16) 0.0068(17)
C30 0.043(3) 0.038(3) 0.050(3) -0.012(2) -0.013(2) 0.022(2)
C31 0.056(3) 0.038(3) 0.047(3) -0.017(2) -0.015(3) 0.020(3)
C32 0.035(3) 0.039(3) 0.029(2) -0.001(2) -0.006(2) 0.004(2)
C33 0.030(2) 0.044(3) 0.031(2) 0.000(2) -0.0047(19) 0.013(2)
C34 0.034(2) 0.032(2) 0.030(2) -0.0018(18) -0.0012(19) 0.011(2)

loop_
_atom_site_label
_atom_site_type_symbol
_atom_site_thermal_displace_type
_atom_site_fract_x
_atom_site_fract_y
_atom_site_fract_z
_atom_site_occupancy
_atom_site_U_iso_or_equiv
_atom_site_calc_flag
_atom_site_refinement_flags
_atom_site_disorder_assembly
_atom_site_disorder_group
Pt1 Pt Uani 0.83929(1) 0.15112(1) -0.10875(2) 1.000 0.0237(1) d . . .
O1 O Uani 0.86958(8) 0.12267(8) -0.0893(3) 1.000 0.0301(9) d . . .
O2 O Uani 0.80283(8) 0.11009(8) -0.2481(3) 1.000 0.0280(8) d . . .
N1 N Uani 0.85528(9) 0.21559(9) 0.0598(3) 1.000 0.0241(10) d . . .
N2 N Uani 0.90268(9) 0.20565(9) 0.0935(4) 1.000 0.0259(10) d . . .
C1 C Uani 0.86902(11) 0.19223(11) 0.0220(4) 1.000 0.0251(12) d . . .
C2 C Uani 0.90951(11) 0.23684(11) 0.1808(4) 1.000 0.0260(12) d . . .
C3 C Uani 0.93930(12) 0.25911(12) 0.2712(5) 1.000 0.0311(12) d . . .
C4 C Uani 0.93786(13) 0.28833(12) 0.3427(5) 1.000 0.0344(12) d . . .
C5 C Uani 0.90767(13) 0.29454(12) 0.3231(5) 1.000 0.0318(14) d . . .
C6 C Uani 0.87789(12) 0.27224(12) 0.2314(5) 1.000 0.0299(12) d . . .
C7 C Uani 0.87921(11) 0.24309(11) 0.1591(4) 1.000 0.0247(11) d . . .
C8 C Uani 0.82226(11) 0.20869(11) -0.0189(4) 1.000 0.0248(11) d . . .
C9 C Uani 0.80999(12) 0.17791(11) -0.1139(4) 1.000 0.0267(12) d . . .
C10 C Uani 0.77928(12) 0.16981(13) -0.2016(5) 1.000 0.0313(12) d . . .
C11 C Uani 0.76146(13) 0.19110(13) -0.1950(5) 1.000 0.0354(14) d . . .
C12 C Uani 0.77427(12) 0.22114(13) -0.0987(5) 1.000 0.0358(16) d . . .
C13 C Uani 0.80486(12) 0.23035(12) -0.0096(5) 1.000 0.0316(12) d . . .
C14 C Uani 0.92961(11) 0.19373(11) 0.0686(4) 1.000 0.0256(11) d . . .
C15 C Uani 0.94434(12) 0.18391(12) 0.1866(5) 1.000 0.0324(12) d . . .
C16 C Uani 0.97157(13) 0.17390(13) 0.1614(5) 1.000 0.0372(14) d . . .
C17 C Uani 0.98405(12) 0.17373(13) 0.0219(5) 1.000 0.0379(14) d . . .
C18 C Uani 0.96917(12) 0.18332(13) -0.0936(5) 1.000 0.0364(16) d . . .
C19 C Uani 0.94192(12) 0.19359(12) -0.0710(5) 1.000 0.0297(12) d . . .
C20 C Uani 0.93268(16) 0.04693(16) -0.0411(7) 1.000 0.0583(19) d . . .
C21 C Uani 0.91531(15) 0.03825(16) -0.1749(7) 1.000 0.0532(19) d . . .
C22 C Uani 0.89325(13) 0.05375(13) -0.2168(6) 1.000 0.0402(16) d . . .
C23 C Uani 0.88779(11) 0.07734(11) -0.1235(5) 1.000 0.0303(12) d . . .
C24 C Uani 0.90614(13) 0.08635(13) 0.0111(5) 1.000 0.0398(16) d . . .
C25 C Uani 0.92839(16) 0.07131(16) 0.0518(7) 1.000 0.0544(19) d . . .
C26 C Uani 0.86250(11) 0.09281(11) -0.1589(4) 1.000 0.0272(12) d . . .
C27 C Uani 0.83301(12) 0.07331(12) -0.2587(5) 1.000 0.0293(12) d . . .
C28 C Uani 0.80519(11) 0.08218(11) -0.2974(4) 1.000 0.0252(11) d . . .
C29 C Uani 0.77501(11) 0.05779(11) -0.4024(4) 1.000 0.0273(12) d . . .
C30 C Uani 0.77092(14) 0.02451(14) -0.4611(6) 1.000 0.0429(17) d . . .
C31 C Uani 0.74221(15) 0.00321(15) -0.5586(6) 1.000 0.0486(17) d . . .
C32 C Uani 0.71697(13) 0.01467(13) -0.5987(5) 1.000 0.0408(16) d . . .
C33 C Uani 0.72052(13) 0.04737(13) -0.5434(5) 1.000 0.0374(14) d . . .
C34 C Uani 0.74924(12) 0.06865(13) -0.4445(5) 1.000 0.0344(12) d . . .
H3 H Uiso 0.95980 0.25470 0.28400 1.000 0.0370 c R . .
H4 H Uiso 0.95790 0.30440 0.40620 1.000 0.0410 c R . .
H5 H Uiso 0.90750 0.31470 0.37420 1.000 0.0390 c R . .
H6 H Uiso 0.85740 0.27670 0.21840 1.000 0.0360 c R . .
H10 H Uiso 0.77020 0.14920 -0.26780 1.000 0.0380 c R . .
H11 H Uiso 0.74050 0.18510 -0.25650 1.000 0.0430 c R . .
H12 H Uiso 0.76190 0.23550 -0.09390 1.000 0.0430 c R . .
H13 H Uiso 0.81380 0.25100 0.05630 1.000 0.0380 c R . .
H15 H Uiso 0.93580 0.18410 0.28280 1.000 0.0390 c R . .
H16 H Uiso 0.98180 0.16710 0.24110 1.000 0.0450 c R . .
H17 H Uiso 1.00290 0.16700 0.00570 1.000 0.0460 c R . .
H18 H Uiso 0.97760 0.18290 -0.18970 1.000 0.0440 c R . .
H19 H Uiso 0.93190 0.20040 -0.15110 1.000 0.0360 c R . .
H20 H Uiso 0.94760 0.03630 -0.01210 1.000 0.0700 c R . .
H21 H Uiso 0.91830 0.02170 -0.23880 1.000 0.0640 c R . .
H22 H Uiso 0.88180 0.04810 -0.31040 1.000 0.0490 c R . .
H24 H Uiso 0.90330 0.10300 0.07530 1.000 0.0480 c R . .
H25 H Uiso 0.94080 0.07770 0.14360 1.000 0.0650 c R . .
H27 H Uiso 0.83180 0.05190 -0.30480 1.000 0.0350 c R . .
H30 H Uiso 0.78810 0.01630 -0.43370 1.000 0.0520 c R . .
H31 H Uiso 0.73990 -0.01940 -0.59790 1.000 0.0580 c R . .
H32 H Uiso 0.69710 -0.00020 -0.66480 1.000 0.0490 c R . .
H33 H Uiso 0.70340 0.05550 -0.57240 1.000 0.0450 c R . .
H34 H Uiso 0.75120 0.09110 -0.40510 1.000 0.0410 c R . .

loop_
_atom_type_symbol
_atom_type_description
_atom_type_scat_dispersion_real
_atom_type_scat_dispersion_imag
_atom_type_scat_source
C C 0.0033 0.0016 ' International Tables Vol C Tables 4.2.6.8 and 6.1.1.4'
H H 0.0000 0.0000 ' International Tables Vol C Tables 4.2.6.8 and 6.1.1.4'
N N 0.0061 0.0033 ' International Tables Vol C Tables 4.2.6.8 and 6.1.1.4'
O O 0.0106 0.0060 ' International Tables Vol C Tables 4.2.6.8 and 6.1.1.4'
Pt Pt -1.7033 8.3905 ' International Tables Vol C Tables 4.2.6.8 and 6.1.1.4'

loop_
_geom_angle_atom_site_label_1
_geom_angle_atom_site_label_2
_geom_angle_atom_site_label_3
_geom_angle
_geom_angle_site_symmetry_1
_geom_angle_site_symmetry_2
_geom_angle_site_symmetry_3
_geom_angle_publ_flag
O1 Pt1 O2 89.35(13) . . . yes
O1 Pt1 C1 98.16(16) . . . yes
O1 Pt1 C9 176.43(13) . . . yes
O2 Pt1 C1 172.40(18) . . . yes
O2 Pt1 C9 92.53(15) . . . yes
C1 Pt1 C9 79.90(19) . . . yes
Pt1 O1 C26 125.2(3) . . . yes
Pt1 O2 C28 127.3(3) . . . yes
C1 N1 C7 111.1(4) . . . yes
C1 N1 C8 114.2(3) . . . yes
C7 N1 C8 134.5(4) . . . yes
C1 N2 C2 109.9(4) . . . yes
C1 N2 C14 125.4(3) . . . yes
C2 N2 C14 124.2(4) . . . yes
Pt1 C1 N1 117.8(3) . . . yes
Pt1 C1 N2 136.0(3) . . . yes
N1 C1 N2 106.2(3) . . . yes
N2 C2 C3 130.6(5) . . . yes
N2 C2 C7 106.9(4) . . . yes
C3 C2 C7 122.5(4) . . . no
C2 C3 C4 116.7(5) . . . no
C3 C4 C5 121.3(4) . . . no
C4 C5 C6 121.9(4) . . . no
C5 C6 C7 117.2(5) . . . no
N1 C7 C2 105.9(4) . . . yes
N1 C7 C6 133.7(5) . . . yes
C2 C7 C6 120.5(4) . . . no
N1 C8 C9 111.7(4) . . . yes
N1 C8 C13 125.3(4) . . . yes
C9 C8 C13 122.9(4) . . . no
Pt1 C9 C8 115.9(4) . . . yes
Pt1 C9 C10 127.3(3) . . . yes
C8 C9 C10 116.8(4) . . . no
C9 C10 C11 121.5(4) . . . no
C10 C11 C12 120.0(5) . . . no
C11 C12 C13 120.6(5) . . . no
C8 C13 C12 118.3(4) . . . no
N2 C14 C15 119.5(4) . . . yes
N2 C14 C19 119.7(4) . . . yes
C15 C14 C19 120.7(5) . . . no
C14 C15 C16 118.9(4) . . . no
C15 C16 C17 120.7(5) . . . no
C16 C17 C18 119.8(5) . . . no
C17 C18 C19 120.6(4) . . . no
C14 C19 C18 119.4(4) . . . no
C21 C20 C25 120.0(6) . . . no
C20 C21 C22 119.9(6) . . . no
C21 C22 C23 120.8(5) . . . no
C22 C23 C24 118.5(5) . . . no
C22 C23 C26 123.1(4) . . . no
C24 C23 C26 118.4(4) . . . no
C23 C24 C25 120.6(5) . . . no
C20 C25 C24 120.2(6) . . . no
O1 C26 C23 115.0(4) . . . yes
O1 C26 C27 126.1(5) . . . yes
C23 C26 C27 118.8(4) . . . no
C26 C27 C28 126.6(4) . . . no
O2 C28 C27 125.2(4) . . . yes
O2 C28 C29 114.9(4) . . . yes
C27 C28 C29 119.9(4) . . . no
C28 C29 C30 124.0(5) . . . no
C28 C29 C34 118.3(4) . . . no
C30 C29 C34 117.7(4) . . . no
C29 C30 C31 121.0(6) . . . no
C30 C31 C32 120.1(5) . . . no
C31 C32 C33 120.1(5) . . . no
C32 C33 C34 119.8(5) . . . no
C29 C34 C33 121.3(4) . . . no
C2 C3 H3 122.00 . . . no
C4 C3 H3 122.00 . . . no
C3 C4 H4 119.00 . . . no
C5 C4 H4 119.00 . . . no
C4 C5 H5 119.00 . . . no
C6 C5 H5 119.00 . . . no
C5 C6 H6 121.00 . . . no
C7 C6 H6 121.00 . . . no
C9 C10 H10 119.00 . . . no
C11 C10 H10 119.00 . . . no
C10 C11 H11 120.00 . . . no
C12 C11 H11 120.00 . . . no
C11 C12 H12 120.00 . . . no
C13 C12 H12 120.00 . . . no
C8 C13 H13 121.00 . . . no
C12 C13 H13 121.00 . . . no
C14 C15 H15 120.00 . . . no
C16 C15 H15 121.00 . . . no
C15 C16 H16 120.00 . . . no
C17 C16 H16 120.00 . . . no
C16 C17 H17 120.00 . . . no
C18 C17 H17 120.00 . . . no
C17 C18 H18 120.00 . . . no
C19 C18 H18 120.00 . . . no
C14 C19 H19 120.00 . . . no
C18 C19 H19 120.00 . . . no
C21 C20 H20 120.00 . . . no
C25 C20 H20 120.00 . . . no
C20 C21 H21 120.00 . . . no
C22 C21 H21 120.00 . . . no
C21 C22 H22 119.00 . . . no
C23 C22 H22 120.00 . . . no
C23 C24 H24 120.00 . . . no
C25 C24 H24 120.00 . . . no
C20 C25 H25 120.00 . . . no
C24 C25 H25 120.00 . . . no
C26 C27 H27 117.00 . . . no
C28 C27 H27 117.00 . . . no
C29 C30 H30 120.00 . . . no
C31 C30 H30 120.00 . . . no
C30 C31 H31 120.00 . . . no
C32 C31 H31 120.00 . . . no
C31 C32 H32 120.00 . . . no
C33 C32 H32 120.00 . . . no
C32 C33 H33 120.00 . . . no
C34 C33 H33 120.00 . . . no
C29 C34 H34 119.00 . . . no
C33 C34 H34 119.00 . . . no

loop_
_geom_bond_atom_site_label_1
_geom_bond_atom_site_label_2
_geom_bond_distance
_geom_bond_site_symmetry_1
_geom_bond_site_symmetry_2
_geom_bond_publ_flag
Pt1 O1 2.088(4) . . yes
Pt1 O2 2.042(3) . . yes
Pt1 C1 1.923(4) . . yes
Pt1 C9 1.988(5) . . yes
O1 C26 1.276(5) . . yes
O2 C28 1.275(5) . . yes
N1 C1 1.373(6) . . yes
N1 C7 1.397(5) . . yes
N1 C8 1.429(6) . . yes
N2 C1 1.368(6) . . yes
N2 C2 1.411(5) . . yes
N2 C14 1.428(6) . . yes
C2 C3 1.375(6) . . no
C2 C7 1.399(7) . . no
C3 C4 1.390(7) . . no
C4 C5 1.391(8) . . no
C5 C6 1.383(7) . . no
C6 C7 1.389(6) . . no
C8 C9 1.401(5) . . no
C8 C13 1.389(7) . . no
C9 C10 1.385(7) . . no
C10 C11 1.388(8) . . no
C11 C12 1.386(7) . . no
C12 C13 1.380(7) . . no
C14 C15 1.392(6) . . no
C14 C19 1.377(6) . . no
C15 C16 1.385(8) . . no
C16 C17 1.379(7) . . no
C17 C18 1.373(7) . . no
C18 C19 1.389(8) . . no
C20 C21 1.373(9) . . no
C20 C25 1.388(9) . . no
C21 C22 1.391(9) . . no
C22 C23 1.389(7) . . no
C23 C24 1.395(7) . . no
C23 C26 1.493(7) . . no
C24 C25 1.380(9) . . no
C26 C27 1.402(6) . . no
C27 C28 1.402(7) . . no
C28 C29 1.488(6) . . no
C29 C30 1.394(7) . . no
C29 C34 1.387(7) . . no
C30 C31 1.384(8) . . no
C31 C32 1.380(9) . . no
C32 C33 1.368(7) . . no
C33 C34 1.392(7) . . no
C3 H3 0.9500 . . no
C4 H4 0.9500 . . no
C5 H5 0.9500 . . no
C6 H6 0.9500 . . no
C10 H10 0.9500 . . no
C11 H11 0.9500 . . no
C12 H12 0.9500 . . no
C13 H13 0.9500 . . no
C15 H15 0.9500 . . no
C16 H16 0.9500 . . no
C17 H17 0.9500 . . no
C18 H18 0.9500 . . no
C19 H19 0.9500 . . no
C20 H20 0.9500 . . no
C21 H21 0.9500 . . no
C22 H22 0.9500 . . no
C24 H24 0.9500 . . no
C25 H25 0.9500 . . no
C27 H27 0.9500 . . no
C30 H30 0.9500 . . no
C31 H31 0.9500 . . no
C32 H32 0.9500 . . no
C33 H33 0.9500 . . no
C34 H34 0.9500 . . no

loop_
_geom_hbond_atom_site_label_D
_geom_hbond_atom_site_label_H
_geom_hbond_atom_site_label_A
_geom_hbond_distance_DH
_geom_hbond_distance_HA
_geom_hbond_distance_DA
_geom_hbond_angle_DHA
_geom_hbond_site_symmetry_A
_geom_hbond_publ_flag
C10 H10 O2 0.9500 2.5500 3.070(6) 115.00 . yes
C34 H34 O2 0.9500 2.3400 2.685(6) 100.00 . yes

loop_
_geom_torsion_atom_site_label_1
_geom_torsion_atom_site_label_2
_geom_torsion_atom_site_label_3
_geom_torsion_atom_site_label_4
_geom_torsion
_geom_torsion_site_symmetry_1
_geom_torsion_site_symmetry_2
_geom_torsion_site_symmetry_3
_geom_torsion_site_symmetry_4
_geom_torsion_publ_flag
O2 Pt1 O1 C26 3.4(3) . . . . no
C1 Pt1 O1 C26 -177.7(3) . . . . no
O1 Pt1 O2 C28 -4.5(3) . . . . no
C9 Pt1 O2 C28 178.5(3) . . . . no
O1 Pt1 C1 N1 -170.2(3) . . . . no
O1 Pt1 C1 N2 9.7(4) . . . . no
C9 Pt1 C1 N1 6.8(3) . . . . no
C9 Pt1 C1 N2 -173.3(4) . . . . no
O2 Pt1 C9 C8 174.2(3) . . . . no
O2 Pt1 C9 C10 -6.6(4) . . . . no
C1 Pt1 C9 C8 -5.0(3) . . . . no
C1 Pt1 C9 C10 174.2(4) . . . . no
Pt1 O1 C26 C23 -178.7(3) . . . . no
Pt1 O1 C26 C27 -1.1(6) . . . . no
Pt1 O2 C28 C27 3.2(6) . . . . no
Pt1 O2 C28 C29 -177.6(2) . . . . no
C7 N1 C1 Pt1 177.8(3) . . . . no
C7 N1 C1 N2 -2.1(4) . . . . no
C8 N1 C1 Pt1 -7.4(4) . . . . no
C8 N1 C1 N2 172.7(3) . . . . no
C1 N1 C7 C2 1.4(4) . . . . no
C1 N1 C7 C6 -178.6(4) . . . . no
C8 N1 C7 C2 -172.0(4) . . . . no
C8 N1 C7 C6 8.0(7) . . . . no
C1 N1 C8 C9 2.9(5) . . . . no
C1 N1 C8 C13 -174.4(4) . . . . no
C7 N1 C8 C9 176.1(4) . . . . no
C7 N1 C8 C13 -1.1(7) . . . . no
C2 N2 C1 Pt1 -177.8(3) . . . . no
C2 N2 C1 N1 2.1(4) . . . . no
C14 N2 C1 Pt1 10.6(6) . . . . no
C14 N2 C1 N1 -169.6(3) . . . . no
C1 N2 C2 C3 179.8(4) . . . . no
C1 N2 C2 C7 -1.3(4) . . . . no
C14 N2 C2 C3 -8.5(7) . . . . no
C14 N2 C2 C7 170.5(4) . . . . no
C1 N2 C14 C15 -131.0(4) . . . . no
C1 N2 C14 C19 51.7(6) . . . . no
C2 N2 C14 C15 58.5(5) . . . . no
C2 N2 C14 C19 -118.8(4) . . . . no
N2 C2 C3 C4 179.5(4) . . . . no
C7 C2 C3 C4 0.7(6) . . . . no
N2 C2 C7 N1 -0.1(4) . . . . no
N2 C2 C7 C6 179.9(4) . . . . no
C3 C2 C7 N1 179.0(4) . . . . no
C3 C2 C7 C6 -1.0(6) . . . . no
C2 C3 C4 C5 0.0(7) . . . . no
C3 C4 C5 C6 -0.4(7) . . . . no
C4 C5 C6 C7 0.1(7) . . . . no
C5 C6 C7 N1 -179.5(4) . . . . no
C5 C6 C7 C2 0.6(6) . . . . no
N1 C8 C9 Pt1 2.6(4) . . . . no
N1 C8 C9 C10 -176.7(4) . . . . no
C13 C8 C9 Pt1 179.9(3) . . . . no
C13 C8 C9 C10 0.6(6) . . . . no
N1 C8 C13 C12 176.6(4) . . . . no
C9 C8 C13 C12 -0.4(7) . . . . no
Pt1 C9 C10 C11 -179.5(4) . . . . no
C8 C9 C10 C11 -0.3(6) . . . . no
C9 C10 C11 C12 -0.2(7) . . . . no
C10 C11 C12 C13 0.5(7) . . . . no
C11 C12 C13 C8 -0.2(7) . . . . no
N2 C14 C15 C16 -177.4(4) . . . . no
C19 C14 C15 C16 -0.1(6) . . . . no
N2 C14 C19 C18 177.6(4) . . . . no
C15 C14 C19 C18 0.4(6) . . . . no
C14 C15 C16 C17 0.2(7) . . . . no
C15 C16 C17 C18 -0.5(7) . . . . no
C16 C17 C18 C19 0.7(7) . . . . no
C17 C18 C19 C14 -0.6(7) . . . . no
C25 C20 C21 C22 -0.4(9) . . . . no
C21 C20 C25 C24 1.2(9) . . . . no
C20 C21 C22 C23 -1.5(8) . . . . no
C21 C22 C23 C24 2.5(7) . . . . no
C21 C22 C23 C26 -176.1(5) . . . . no
C22 C23 C24 C25 -1.7(7) . . . . no
C26 C23 C24 C25 176.9(5) . . . . no
C22 C23 C26 O1 -158.0(4) . . . . no
C22 C23 C26 C27 24.2(6) . . . . no
C24 C23 C26 O1 23.5(6) . . . . no
C24 C23 C26 C27 -154.3(4) . . . . no
C23 C24 C25 C20 -0.1(8) . . . . no
O1 C26 C27 C28 -2.1(7) . . . . no
C23 C26 C27 C28 175.5(4) . . . . no
C26 C27 C28 O2 1.0(7) . . . . no
C26 C27 C28 C29 -178.2(4) . . . . no
O2 C28 C29 C30 -175.4(4) . . . . no
O2 C28 C29 C34 4.4(6) . . . . no
C27 C28 C29 C30 3.8(6) . . . . no
C27 C28 C29 C34 -176.4(4) . . . . no
C28 C29 C30 C31 -179.9(5) . . . . no
C34 C29 C30 C31 0.3(7) . . . . no
C28 C29 C34 C33 179.4(4) . . . . no
C30 C29 C34 C33 -0.8(7) . . . . no
C29 C30 C31 C32 -0.3(8) . . . . no
C30 C31 C32 C33 0.7(8) . . . . no
C31 C32 C33 C34 -1.2(7) . . . . no
C32 C33 C34 C29 1.3(7) . . . . no
